data_4515470
loop_
_publ_author_name
'Featherston, Aaron L.'
'Shugrue, Christopher R.'
'Mercado, Brandon Q.'
'Miller, Scott J.'

_publ_section_title
;
 Phosphothreonine (pThr)-Based Multifunctional Peptide Catalysis for
 Asymmetric Baeyer-Villiger Oxidations of Cyclobutanones.
;
_journal_issue 1
_journal_name_full 'ACS catalysis'
_journal_page_first 242
_journal_page_last 252
_journal_paper_doi 10.1021/acscatal.8b04132
_journal_volume 9
_journal_year 2019
_chemical_absolute_configuration
;
unknown, see refine special details
;
_chemical_formula_moiety 'C17 H15 N O4'
_chemical_formula_sum 'C17 H15 N O4'
_chemical_formula_weight 297.30
_space_group_crystal_system monoclinic
_space_group_IT_number 4
_space_group_name_Hall 'P 2yb'
_space_group_name_H-M_alt 'P 1 21 1'
_atom_sites_solution_hydrogens mixed
_atom_sites_solution_primary SHELXT
_atom_sites_solution_secondary difmap
_audit_creation_method SHELXL-2014/7
_cell_angle_alpha 90
_cell_angle_beta 103.232(2)
_cell_angle_gamma 90
_cell_formula_units_Z 4
_cell_length_a 10.8042(2)
_cell_length_b 8.49630(10)
_cell_length_c 15.8250(3)
_cell_measurement_reflns_used 31129
_cell_measurement_temperature 93(2)
_cell_measurement_theta_max 66.6240
_cell_measurement_theta_min 2.8300
_cell_volume 1414.10(4)
_computing_cell_refinement 'CrysAlisPro 1.171.39.16b (Rigaku OD, 2015)'
_computing_data_collection 'CrysAlisPro 1.171.39.16b (Rigaku OD, 2015)'
_computing_data_reduction 'CrysAlisPro 1.171.39.16b (Rigaku OD, 2015)'
_computing_molecular_graphics 'Olex2 (Dolomanov et al., 2009)'
_computing_publication_material 'CIFTAB-2014/2 (Sheldrick, 2014)'
_computing_structure_refinement 'SHELXL-2014/7 (Sheldrick, 2014)'
_computing_structure_solution 'SHELXT-2014/5 (Sheldrick, 2014)'
_diffrn_ambient_temperature 93(2)
_diffrn_detector_area_resol_mean 22.2
_diffrn_measured_fraction_theta_full 1.000
_diffrn_measured_fraction_theta_max 1.000
_diffrn_measurement_device_type 'Rigaku Saturn 944+ CCD'
_diffrn_measurement_method \w
_diffrn_radiation_type CuK\a
_diffrn_radiation_wavelength 1.54184
_diffrn_reflns_av_R_equivalents 0.0438
_diffrn_reflns_av_unetI/netI 0.0167
_diffrn_reflns_Laue_measured_fraction_full 1.000
_diffrn_reflns_Laue_measured_fraction_max 1.000
_diffrn_reflns_limit_h_max 12
_diffrn_reflns_limit_h_min -12
_diffrn_reflns_limit_k_max 10
_diffrn_reflns_limit_k_min -10
_diffrn_reflns_limit_l_max 18
_diffrn_reflns_limit_l_min -18
_diffrn_reflns_number 49823
_diffrn_reflns_point_group_measured_fraction_full 1.000
_diffrn_reflns_point_group_measured_fraction_max 1.000
_diffrn_reflns_theta_full 66.583
_diffrn_reflns_theta_max 66.583
_diffrn_reflns_theta_min 2.869
_diffrn_source 'microfocus rotating anode'
_exptl_absorpt_coefficient_mu 0.828
_exptl_absorpt_correction_T_max 1.00000
_exptl_absorpt_correction_T_min 0.49356
_exptl_absorpt_correction_type multi-scan
_exptl_absorpt_process_details
; 
CrysAlisPro 1.171.39.16b (Rigaku Oxford Diffraction, 2015) 
Empirical absorption correction using spherical harmonics, 
 implemented in SCALE3 ABSPACK scaling algorithm. 
;
_exptl_crystal_colour Colorless
_exptl_crystal_density_diffrn 1.396
_exptl_crystal_description Plate
_exptl_crystal_F_000 624
_exptl_crystal_size_max 0.200
_exptl_crystal_size_mid 0.200
_exptl_crystal_size_min 0.020
_refine_diff_density_max 0.184
_refine_diff_density_min -0.190
_refine_diff_density_rms 0.040
_refine_ls_abs_structure_details
; 
 Flack x determined using 2205 quotients [(I+)-(I-)]/[(I+)+(I-)] 
 (Parsons, Flack and Wagner, Acta Cryst. B69 (2013) 249-259). 
;
_refine_ls_abs_structure_Flack 0.09(7)
_refine_ls_extinction_coef 0.0088(5)
_refine_ls_extinction_expression Fc^*^=kFc[1+0.001xFc^2^\l^3^/sin(2\q)]^-1/4^
_refine_ls_extinction_method 'SHELXL-2014/7 (Sheldrick 2014'
_refine_ls_goodness_of_fit_ref 1.107
_refine_ls_hydrogen_treatment mixed
_refine_ls_matrix_type full
_refine_ls_number_parameters 452
_refine_ls_number_reflns 4994
_refine_ls_number_restraints 61
_refine_ls_restrained_S_all 1.133
_refine_ls_R_factor_all 0.0301
_refine_ls_R_factor_gt 0.0294
_refine_ls_shift/su_max 0.001
_refine_ls_shift/su_mean 0.000
_refine_ls_structure_factor_coef Fsqd
_refine_ls_weighting_details 'w=1/[\s^2^(Fo^2^)+(0.0335P)^2^+0.3966P] where P=(Fo^2^+2Fc^2^)/3'
_refine_ls_weighting_scheme calc
_refine_ls_wR_factor_gt 0.0723
_refine_ls_wR_factor_ref 0.0728
_reflns_Friedel_coverage 0.863
_reflns_Friedel_fraction_full 1.000
_reflns_Friedel_fraction_max 1.000
_reflns_number_gt 4909
_reflns_number_total 4994
_reflns_threshold_expression 'I > 2\s(I)'
_cod_data_source_file cs8b04132_si_006.cif
_cod_data_source_block 007b-18082
_cod_original_sg_symbol_H-M 'P 21'
_cod_database_code 4515470
_shelx_shelxl_version_number 2014/7
_shelx_space_group_comment
; 
The symmetry employed for this shelxl refinement is uniquely defined 
by the following loop, which should always be used as a source of 
symmetry information in preference to the above space-group names. 
They are only intended as comments. 
;
_shelx_estimated_absorpt_t_min 0.852
_shelx_estimated_absorpt_t_max 0.984

loop_
_space_group_symop_operation_xyz
'x, y, z'
'-x, y+1/2, -z'

loop_
_atom_site_label
_atom_site_type_symbol
_atom_site_fract_x
_atom_site_fract_y
_atom_site_fract_z
_atom_site_U_iso_or_equiv
_atom_site_adp_type
_atom_site_occupancy
_atom_site_site_symmetry_order
_atom_site_calc_flag
_atom_site_refinement_flags_posn
_atom_site_refinement_flags_adp
_atom_site_refinement_flags_occupancy
_atom_site_disorder_assembly
_atom_site_disorder_group
O1 O 0.15709(15) 0.1734(2) 0.90374(10) 0.0238(4) Uani 1 1 d . . . . .
O2 O 0.23419(15) 0.3443(2) 0.81724(10) 0.0215(4) Uani 1 1 d . . . . .
O3A O 1.02762(18) 0.4623(3) 0.96430(14) 0.0344(7) Uani 0.832(4) 1 d D U P A 2
O3B O 0.9905(10) 0.5874(17) 0.8920(7) 0.036(3) Uani 0.168(4) 1 d D U P A 1
O4A O 0.8646(2) 0.6020(3) 0.88624(15) 0.0283(6) Uani 0.832(4) 1 d D U P A 2
O4B O 0.9232(10) 0.4146(19) 0.9618(8) 0.0283(6) Uani 0.168(4) 1 d D U P A 1
N1 N 0.03277(17) 0.2733(3) 0.77711(12) 0.0176(4) Uani 1 1 d . . . . .
H1 H 0.037(3) 0.328(4) 0.7344(19) 0.029(8) Uiso 1 1 d . . . . .
C1 C 0.1400(2) 0.2540(3) 0.83951(14) 0.0177(5) Uani 1 1 d . . . . .
C2 C -0.0864(2) 0.2009(3) 0.77281(15) 0.0186(5) Uani 1 1 d . . . . .
C3 C -0.1884(2) 0.2583(3) 0.70960(15) 0.0227(5) Uani 1 1 d . . . . .
H3 H -0.1762 0.3441 0.6739 0.027 Uiso 1 1 calc R U . . .
C4 C -0.3074(2) 0.1901(4) 0.69898(17) 0.0291(6) Uani 1 1 d . . . . .
H4 H -0.3765 0.2285 0.6555 0.035 Uiso 1 1 calc R U . . .
C5 C -0.3262(3) 0.0667(4) 0.75121(18) 0.0321(7) Uani 1 1 d . . . . .
H5 H -0.4074 0.0187 0.7432 0.038 Uiso 1 1 calc R U . . .
C6 C -0.2250(3) 0.0133(3) 0.81566(18) 0.0305(6) Uani 1 1 d . . . . .
H6 H -0.2386 -0.0695 0.8529 0.037 Uiso 1 1 calc R U . . .
C7 C -0.1050(2) 0.0783(3) 0.82667(16) 0.0246(6) Uani 1 1 d . . . . .
H7 H -0.0363 0.0397 0.8704 0.030 Uiso 1 1 calc R U . . .
C8 C 0.3392(2) 0.3878(3) 0.88296(14) 0.0186(5) Uani 1 1 d . . . . .
C9 C 0.3235(2) 0.4521(3) 0.96031(14) 0.0205(5) Uani 1 1 d . . . . .
H9 H 0.2420 0.4567 0.9733 0.025 Uiso 1 1 calc R U . . .
C10 C 0.4301(2) 0.5097(3) 1.01815(15) 0.0213(5) Uani 1 1 d . . . . .
H10 H 0.4214 0.5541 1.0716 0.026 Uiso 1 1 calc R U . . .
C11 C 0.5492(2) 0.5036(3) 0.99943(15) 0.0193(5) Uani 1 1 d . . . . .
H11 H 0.6209 0.5450 1.0396 0.023 Uiso 1 1 calc R U . . .
C12 C 0.5639(2) 0.4369(3) 0.92176(14) 0.0187(5) Uani 1 1 d . . . . .
C13 C 0.4574(2) 0.3786(3) 0.86347(14) 0.0188(5) Uani 1 1 d . . . . .
H13 H 0.4658 0.3325 0.8104 0.023 Uiso 1 1 calc R U . . .
C14 C 0.6918(2) 0.4374(3) 0.89811(15) 0.0242(5) Uani 1 1 d . . . . .
H14 H 0.6854 0.3725 0.8446 0.029 Uiso 1 1 calc R U . . .
C15 C 0.8082(2) 0.3836(3) 0.96611(17) 0.0285(6) Uani 1 1 d D . . . .
H15C H 0.8241 0.2695 0.9615 0.034 Uiso 0.832(4) 1 calc R U P A 2
H15D H 0.8000 0.4083 1.0257 0.034 Uiso 0.832(4) 1 calc R U P A 2
H15A H 0.7978 0.4254 1.0225 0.034 Uiso 0.168(4) 1 calc R U P A 1
H15B H 0.8021 0.2676 0.9696 0.034 Uiso 0.168(4) 1 calc R U P A 1
C16A C 0.9135(3) 0.4848(5) 0.9396(2) 0.0213(7) Uani 0.832(4) 1 d D U P A 2
C16B C 0.8920(15) 0.552(2) 0.9045(14) 0.0213(7) Uani 0.168(4) 1 d D U P A 1
C17 C 0.7330(3) 0.6039(4) 0.88002(17) 0.0333(6) Uani 1 1 d D . . . .
H17A H 0.7119 0.6838 0.9200 0.040 Uiso 0.168(4) 1 calc R U P A 1
H17B H 0.7014 0.6369 0.8189 0.040 Uiso 0.168(4) 1 calc R U P A 1
H17C H 0.6878 0.6378 0.8212 0.040 Uiso 0.832(4) 1 calc R U P A 2
H17D H 0.7123 0.6785 0.9228 0.040 Uiso 0.832(4) 1 calc R U P A 2
O5 O 0.84250(15) 0.8257(2) 0.59513(10) 0.0219(4) Uani 1 1 d . . . . .
O6 O 0.75384(15) 0.6683(2) 0.68189(10) 0.0222(4) Uani 1 1 d . . . . .
O7 O 0.00382(15) 0.4262(2) 0.60812(10) 0.0266(4) Uani 1 1 d . . . . .
O8 O 0.07183(14) 0.6094(2) 0.52992(10) 0.0226(4) Uani 1 1 d . . . . .
N2 N 0.95449(18) 0.7364(3) 0.72791(13) 0.0201(4) Uani 1 1 d D . . . .
H2 H 0.946(3) 0.682(4) 0.773(2) 0.035(9) Uiso 1 1 d . . . . .
C18 C 0.8523(2) 0.7517(3) 0.66108(14) 0.0180(5) Uani 1 1 d . . . . .
C19A C 1.0751(4) 0.8016(8) 0.7361(5) 0.0183(8) Uani 0.832(4) 1 d D . P A 1
C20A C 1.1718(5) 0.7424(6) 0.8028(4) 0.0199(9) Uani 0.832(4) 1 d . . P A 1
H20A H 1.1537 0.6599 0.8387 0.024 Uiso 0.832(4) 1 calc R U P A 1
C20B C 1.185(3) 0.772(3) 0.792(2) 0.032(7) Uani 0.168(4) 1 d G U P A 2
H20B H 1.1775 0.6879 0.8295 0.038 Uiso 0.168(4) 1 calc R U P A 2
C19B C 1.076(2) 0.821(5) 0.728(3) 0.0183(8) Uani 0.168(4) 1 d DG U P A 2
C21B C 1.2999(19) 0.846(2) 0.7988(12) 0.0240(8) Uani 0.168(4) 1 d G U P A 2
H21B H 1.3721 0.8147 0.8420 0.029 Uiso 0.168(4) 1 calc R U P A 2
C22B C 1.3085(15) 0.967(2) 0.7413(13) 0.018(4) Uani 0.168(4) 1 d G U P A 2
H22B H 1.3870 1.0202 0.7453 0.021 Uiso 0.168(4) 1 calc R U P A 2
C23B C 1.201(2) 1.010(3) 0.6775(16) 0.023(5) Uani 0.168(4) 1 d G U P A 2
H23B H 1.2093 1.0916 0.6381 0.028 Uiso 0.168(4) 1 calc R U P A 2
C24B C 1.0866(19) 0.940(4) 0.670(2) 0.019(6) Uani 0.168(4) 1 d G U P A 2
H24B H 1.0154 0.9711 0.6256 0.022 Uiso 0.168(4) 1 calc R U P A 2
C21A C 1.2933(4) 0.8029(4) 0.8170(2) 0.0240(8) Uani 0.832(4) 1 d . . P A 1
H21A H 1.3588 0.7611 0.8619 0.029 Uiso 0.832(4) 1 calc R U P A 1
C22A C 1.3198(4) 0.9241(6) 0.7658(3) 0.0243(10) Uani 0.832(4) 1 d . . P A 1
H22A H 1.4031 0.9670 0.7765 0.029 Uiso 0.832(4) 1 calc R U P A 1
C23A C 1.2253(5) 0.9837(7) 0.6988(3) 0.0224(10) Uani 0.832(4) 1 d . . P A 1
H23A H 1.2443 1.0662 0.6633 0.027 Uiso 0.832(4) 1 calc R U P A 1
C24A C 1.1014(5) 0.9220(9) 0.6834(5) 0.0201(13) Uani 0.832(4) 1 d . . P A 1
H24A H 1.0365 0.9621 0.6375 0.024 Uiso 0.832(4) 1 calc R U P A 1
C25 C 0.6515(2) 0.6230(3) 0.61516(14) 0.0179(5) Uani 1 1 d . . . . .
C26 C 0.6702(2) 0.5545(3) 0.53960(15) 0.0202(5) Uani 1 1 d . . . . .
H26 H 0.7529 0.5474 0.5286 0.024 Uiso 1 1 calc R U . . .
C27 C 0.5646(2) 0.4966(3) 0.48048(15) 0.0206(5) Uani 1 1 d . . . . .
H27 H 0.5754 0.4495 0.4282 0.025 Uiso 1 1 calc R U . . .
C28 C 0.4437(2) 0.5063(3) 0.49635(15) 0.0200(5) Uani 1 1 d . . . . .
H28 H 0.3732 0.4630 0.4559 0.024 Uiso 1 1 calc R U . . .
C29 C 0.4252(2) 0.5795(3) 0.57157(14) 0.0177(5) Uani 1 1 d . . . . .
C30 C 0.5310(2) 0.6374(3) 0.63133(15) 0.0188(5) Uani 1 1 d . . . . .
H30 H 0.5206 0.6867 0.6831 0.023 Uiso 1 1 calc R U . . .
C31 C 0.2944(2) 0.5969(3) 0.58957(14) 0.0190(5) Uani 1 1 d . . . . .
H31 H 0.3013 0.6679 0.6408 0.023 Uiso 1 1 calc R U . . .
C32 C 0.2303(2) 0.4438(3) 0.60766(14) 0.0200(5) Uani 1 1 d . . . . .
H32A H 0.2494 0.3566 0.5711 0.024 Uiso 1 1 calc R U . . .
H32B H 0.2575 0.4133 0.6695 0.024 Uiso 1 1 calc R U . . .
C33 C 0.0915(2) 0.4861(3) 0.58401(14) 0.0197(5) Uani 1 1 d . . . . .
C34 C 0.1924(2) 0.6639(3) 0.51415(15) 0.0218(5) Uani 1 1 d . . . . .
H34A H 0.1958 0.7803 0.5138 0.026 Uiso 1 1 calc R U . . .
H34B H 0.2046 0.6241 0.4578 0.026 Uiso 1 1 calc R U . . .

loop_
_atom_site_aniso_label
_atom_site_aniso_U_11
_atom_site_aniso_U_22
_atom_site_aniso_U_33
_atom_site_aniso_U_23
_atom_site_aniso_U_13
_atom_site_aniso_U_12
O1 0.0242(9) 0.0250(9) 0.0206(8) 0.0059(8) 0.0020(7) -0.0029(8)
O2 0.0174(8) 0.0291(10) 0.0166(8) 0.0014(7) 0.0012(6) -0.0052(7)
O3A 0.0148(11) 0.0528(15) 0.0367(12) -0.0118(11) 0.0081(8) -0.0014(9)
O3B 0.024(5) 0.051(8) 0.035(6) -0.001(6) 0.009(4) -0.004(5)
O4A 0.0204(11) 0.0376(14) 0.0277(13) 0.0025(10) 0.0071(9) -0.0031(10)
O4B 0.0204(11) 0.0376(14) 0.0277(13) 0.0025(10) 0.0071(9) -0.0031(10)
N1 0.0173(10) 0.0204(10) 0.0148(9) 0.0037(8) 0.0030(8) -0.0019(8)
C1 0.0193(11) 0.0167(11) 0.0175(11) -0.0013(10) 0.0052(9) -0.0021(10)
C2 0.0180(12) 0.0223(13) 0.0169(11) -0.0064(9) 0.0065(9) -0.0047(9)
C3 0.0206(12) 0.0298(14) 0.0191(11) -0.0060(11) 0.0072(9) -0.0018(11)
C4 0.0199(12) 0.0435(17) 0.0245(13) -0.0134(12) 0.0064(10) -0.0039(12)
C5 0.0235(13) 0.0403(18) 0.0367(15) -0.0172(13) 0.0158(11) -0.0144(12)
C6 0.0379(15) 0.0260(15) 0.0336(14) -0.0084(12) 0.0205(12) -0.0122(12)
C7 0.0294(14) 0.0237(14) 0.0229(12) -0.0024(11) 0.0105(10) -0.0036(11)
C8 0.0183(11) 0.0198(12) 0.0159(11) 0.0030(10) 0.0002(9) -0.0022(10)
C9 0.0185(12) 0.0229(13) 0.0208(11) 0.0008(11) 0.0058(9) -0.0020(10)
C10 0.0233(12) 0.0255(13) 0.0164(11) -0.0005(10) 0.0069(9) 0.0003(10)
C11 0.0186(11) 0.0209(13) 0.0177(11) -0.0008(10) 0.0025(9) -0.0026(10)
C12 0.0200(12) 0.0183(12) 0.0181(11) 0.0010(10) 0.0051(9) -0.0012(10)
C13 0.0215(12) 0.0193(12) 0.0159(11) -0.0012(9) 0.0047(9) -0.0016(10)
C14 0.0207(12) 0.0336(14) 0.0188(11) -0.0104(11) 0.0059(9) -0.0042(11)
C15 0.0213(13) 0.0336(15) 0.0304(13) -0.0117(12) 0.0054(10) 0.0014(11)
C16A 0.0211(15) 0.0208(18) 0.0230(18) -0.0078(14) 0.0073(13) -0.0032(13)
C16B 0.0211(15) 0.0208(18) 0.0230(18) -0.0078(14) 0.0073(13) -0.0032(13)
C17 0.0326(15) 0.0460(17) 0.0237(12) 0.0015(12) 0.0113(11) -0.0128(13)
O5 0.0210(8) 0.0230(9) 0.0201(8) 0.0050(7) 0.0014(6) 0.0000(7)
O6 0.0186(8) 0.0306(9) 0.0163(8) 0.0013(7) 0.0021(6) -0.0063(7)
O7 0.0216(9) 0.0350(11) 0.0239(8) 0.0022(8) 0.0063(7) -0.0062(8)
O8 0.0186(8) 0.0258(9) 0.0247(8) 0.0042(7) 0.0073(6) -0.0004(7)
N2 0.0195(10) 0.0221(11) 0.0171(10) 0.0020(9) 0.0010(8) -0.0026(9)
C18 0.0166(11) 0.0189(12) 0.0184(11) -0.0021(10) 0.0034(9) -0.0002(10)
C19A 0.0182(11) 0.017(2) 0.019(2) -0.0039(14) 0.0040(10) 0.0002(11)
C20A 0.0185(18) 0.0172(19) 0.023(2) -0.0032(16) 0.0017(14) -0.0001(14)
C20B 0.032(7) 0.036(12) 0.025(10) 0.006(8) 0.003(6) -0.002(6)
C19B 0.0182(11) 0.017(2) 0.019(2) -0.0039(14) 0.0040(10) 0.0002(11)
C21B 0.0210(14) 0.026(2) 0.0225(18) -0.0023(13) -0.0002(13) 0.0014(15)
C22B 0.020(8) 0.017(8) 0.014(8) -0.004(6) -0.001(6) 0.005(6)
C23B 0.019(8) 0.022(10) 0.021(10) -0.003(6) -0.010(6) 0.004(6)
C24B 0.018(9) 0.022(11) 0.012(9) -0.003(7) -0.004(6) -0.006(7)
C21A 0.0210(14) 0.026(2) 0.0225(18) -0.0023(13) -0.0002(13) 0.0014(15)
C22A 0.0179(16) 0.028(2) 0.026(2) -0.0066(18) 0.0040(14) -0.0044(15)
C23A 0.021(2) 0.023(2) 0.024(3) -0.0004(17) 0.007(2) -0.0002(18)
C24A 0.0168(19) 0.020(2) 0.022(3) -0.003(2) 0.0032(14) 0.0026(16)
C25 0.0169(11) 0.0173(12) 0.0177(11) 0.0018(9) 0.0005(9) -0.0024(10)
C26 0.0174(12) 0.0224(12) 0.0217(12) 0.0015(10) 0.0064(9) 0.0025(10)
C27 0.0221(12) 0.0212(12) 0.0190(11) -0.0039(10) 0.0054(9) -0.0009(10)
C28 0.0194(11) 0.0206(13) 0.0188(11) -0.0013(10) 0.0020(9) -0.0024(10)
C29 0.0182(12) 0.0159(12) 0.0192(11) 0.0006(10) 0.0044(9) -0.0008(9)
C30 0.0226(12) 0.0178(12) 0.0166(11) -0.0009(9) 0.0059(9) -0.0016(10)
C31 0.0190(11) 0.0197(12) 0.0191(11) -0.0021(10) 0.0065(9) -0.0012(10)
C32 0.0216(12) 0.0226(12) 0.0167(10) 0.0027(9) 0.0059(9) -0.0008(10)
C33 0.0225(12) 0.0228(12) 0.0134(10) 0.0001(10) 0.0034(9) -0.0014(10)
C34 0.0167(11) 0.0224(12) 0.0276(12) 0.0033(10) 0.0078(9) -0.0005(9)

loop_
_atom_type_symbol
_atom_type_description
_atom_type_scat_dispersion_real
_atom_type_scat_dispersion_imag
_atom_type_scat_source
C C 0.0181 0.0091 'International Tables Vol C Tables 4.2.6.8 and 6.1.1.4'
H H 0.0000 0.0000 'International Tables Vol C Tables 4.2.6.8 and 6.1.1.4'
N N 0.0311 0.0180 'International Tables Vol C Tables 4.2.6.8 and 6.1.1.4'
O O 0.0492 0.0322 'International Tables Vol C Tables 4.2.6.8 and 6.1.1.4'

loop_
_geom_angle_atom_site_label_1
_geom_angle_atom_site_label_2
_geom_angle_atom_site_label_3
_geom_angle
C1 O2 C8 118.34(17)
C16A O4A C17 107.5(2)
C15 O4B C16B 96.2(10)
C1 N1 C2 127.0(2)
C1 N1 H1 118(2)
C2 N1 H1 115(2)
O1 C1 N1 128.8(2)
O1 C1 O2 123.5(2)
N1 C1 O2 107.7(2)
C7 C2 C3 120.0(2)
C7 C2 N1 123.6(2)
C3 C2 N1 116.3(2)
C4 C3 C2 120.0(3)
C4 C3 H3 120.0
C2 C3 H3 120.0
C5 C4 C3 120.3(3)
C5 C4 H4 119.8
C3 C4 H4 119.8
C4 C5 C6 119.4(2)
C4 C5 H5 120.3
C6 C5 H5 120.3
C7 C6 C5 121.3(3)
C7 C6 H6 119.4
C5 C6 H6 119.4
C6 C7 C2 119.0(2)
C6 C7 H7 120.5
C2 C7 H7 120.5
C13 C8 C9 121.7(2)
C13 C8 O2 116.8(2)
C9 C8 O2 121.2(2)
C10 C9 C8 118.1(2)
C10 C9 H9 120.9
C8 C9 H9 120.9
C11 C10 C9 121.2(2)
C11 C10 H10 119.4
C9 C10 H10 119.4
C10 C11 C12 120.2(2)
C10 C11 H11 119.9
C12 C11 H11 119.9
C13 C12 C11 119.0(2)
C13 C12 C14 120.1(2)
C11 C12 C14 120.8(2)
C8 C13 C12 119.9(2)
C8 C13 H13 120.1
C12 C13 H13 120.1
C12 C14 C15 118.5(2)
C12 C14 C17 111.7(2)
C15 C14 C17 100.4(2)
C12 C14 H14 108.6
C15 C14 H14 108.6
C17 C14 H14 108.6
O4B C15 C14 123.4(7)
C14 C15 C16A 100.3(2)
C14 C15 H15C 111.7
C16A C15 H15C 111.7
C14 C15 H15D 111.7
C16A C15 H15D 111.7
H15C C15 H15D 109.5
O4B C15 H15A 106.5
C14 C15 H15A 106.5
O4B C15 H15B 106.5
C14 C15 H15B 106.5
H15A C15 H15B 106.5
O3A C16A O4A 123.0(3)
O3A C16A C15 125.0(4)
O4A C16A C15 112.0(2)
O3B C16B O4B 102.8(15)
O3B C16B C17 142.6(17)
O4B C16B C17 114.6(11)
O4A C17 C14 108.1(2)
C14 C17 C16B 92.2(6)
C14 C17 H17A 113.3
C16B C17 H17A 113.3
C14 C17 H17B 113.3
C16B C17 H17B 113.3
H17A C17 H17B 110.6
O4A C17 H17C 110.1
C14 C17 H17C 110.1
O4A C17 H17D 110.1
C14 C17 H17D 110.1
H17C C17 H17D 108.4
C18 O6 C25 118.77(17)
C33 O8 C34 109.93(17)
C18 N2 C19A 127.9(3)
C18 N2 C19B 121.0(13)
C18 N2 H2 118(2)
C19A N2 H2 114(2)
C19B N2 H2 121(2)
O5 C18 N2 128.7(2)
O5 C18 O6 123.8(2)
N2 C18 O6 107.5(2)
C24A C19A N2 123.5(5)
C24A C19A C20A 119.9(3)
N2 C19A C20A 116.7(4)
C21A C20A C19A 120.5(4)
C21A C20A H20A 119.7
C19A C20A H20A 119.7
C21B C20B C19B 120.6
C21B C20B H20B 119.7
C19B C20B H20B 119.7
C24B C19B C20B 120.4
C24B C19B N2 123.4(19)
C20B C19B N2 116.2(19)
C20B C21B C22B 118.5
C20B C21B H21B 120.7
C22B C21B H21B 120.7
C21B C22B C23B 119.8
C21B C22B H22B 120.1
C23B C22B H22B 120.1
C24B C23B C22B 122.7
C24B C23B H23B 118.6
C22B C23B H23B 118.6
C23B C24B C19B 117.8
C23B C24B H24B 121.1
C19B C24B H24B 121.1
C22A C21A C20A 120.0(3)
C22A C21A H21A 120.0
C20A C21A H21A 120.0
C21A C22A C23A 120.4(3)
C21A C22A H22A 119.8
C23A C22A H22A 119.8
C22A C23A C24A 120.1(4)
C22A C23A H23A 120.0
C24A C23A H23A 120.0
C19A C24A C23A 119.2(4)
C19A C24A H24A 120.4
C23A C24A H24A 120.4
C26 C25 C30 121.6(2)
C26 C25 O6 121.4(2)
C30 C25 O6 116.7(2)
C25 C26 C27 118.0(2)
C25 C26 H26 121.0
C27 C26 H26 121.0
C28 C27 C26 121.3(2)
C28 C27 H27 119.4
C26 C27 H27 119.4
C27 C28 C29 120.3(2)
C27 C28 H28 119.8
C29 C28 H28 119.8
C30 C29 C28 118.6(2)
C30 C29 C31 119.6(2)
C28 C29 C31 121.8(2)
C25 C30 C29 120.1(2)
C25 C30 H30 120.0
C29 C30 H30 120.0
C29 C31 C32 115.8(2)
C29 C31 C34 115.16(18)
C32 C31 C34 100.67(18)
C29 C31 H31 108.3
C32 C31 H31 108.3
C34 C31 H31 108.3
C33 C32 C31 102.61(19)
C33 C32 H32A 111.2
C31 C32 H32A 111.2
C33 C32 H32B 111.2
C31 C32 H32B 111.2
H32A C32 H32B 109.2
O7 C33 O8 120.6(2)
O7 C33 C32 128.9(2)
O8 C33 C32 110.47(19)
O8 C34 C31 105.06(18)
O8 C34 H34A 110.7
C31 C34 H34A 110.7
O8 C34 H34B 110.7
C31 C34 H34B 110.7
H34A C34 H34B 108.8

loop_
_geom_bond_atom_site_label_1
_geom_bond_atom_site_label_2
_geom_bond_distance
O1 C1 1.204(3)
O2 C1 1.383(3)
O2 C8 1.402(3)
O3A C16A 1.221(4)
O3B C16B 1.166(16)
O4A C16A 1.334(4)
O4A C17 1.402(3)
O4B C15 1.287(11)
O4B C16B 1.468(19)
N1 C1 1.350(3)
N1 C2 1.414(3)
N1 H1 0.83(3)
C2 C7 1.389(4)
C2 C3 1.396(3)
C3 C4 1.385(4)
C3 H3 0.9500
C4 C5 1.378(4)
C4 H4 0.9500
C5 C6 1.389(4)
C5 H5 0.9500
C6 C7 1.384(4)
C6 H6 0.9500
C7 H7 0.9500
C8 C13 1.383(3)
C8 C9 1.386(3)
C9 C10 1.386(3)
C9 H9 0.9500
C10 C11 1.385(3)
C10 H10 0.9500
C11 C12 1.395(3)
C11 H11 0.9500
C12 C13 1.391(3)
C12 C14 1.512(3)
C13 H13 0.9500
C14 C15 1.526(3)
C14 C17 1.530(4)
C14 H14 1.0000
C15 C16A 1.558(4)
C15 H15C 0.9900
C15 H15D 0.9900
C15 H15A 0.9900
C15 H15B 0.9900
C16B C17 1.730(17)
C17 H17A 0.9900
C17 H17B 0.9900
C17 H17C 0.9900
C17 H17D 0.9900
O5 C18 1.202(3)
O6 C18 1.380(3)
O6 C25 1.397(3)
O7 C33 1.211(3)
O8 C33 1.339(3)
O8 C34 1.457(3)
N2 C18 1.349(3)
N2 C19A 1.395(4)
N2 C19B 1.501(16)
N2 H2 0.86(3)
C19A C24A 1.390(5)
C19A C20A 1.397(4)
C20A C21A 1.380(5)
C20A H20A 0.9500
C20B C21B 1.3745
C20B C19B 1.4188
C20B H20B 0.9500
C19B C24B 1.3905
C21B C22B 1.3887
C21B H21B 0.9500
C22B C23B 1.4007
C22B H22B 0.9500
C23B C24B 1.3538
C23B H23B 0.9500
C24B H24B 0.9500
C21A C22A 1.380(6)
C21A H21A 0.9500
C22A C23A 1.388(6)
C22A H22A 0.9500
C23A C24A 1.405(5)
C23A H23A 0.9500
C24A H24A 0.9500
C25 C26 1.386(3)
C25 C30 1.388(3)
C26 C27 1.389(3)
C26 H26 0.9500
C27 C28 1.388(3)
C27 H27 0.9500
C28 C29 1.397(3)
C28 H28 0.9500
C29 C30 1.396(3)
C29 C31 1.511(3)
C30 H30 0.9500
C31 C32 1.532(3)
C31 C34 1.537(3)
C31 H31 1.0000
C32 C33 1.504(3)
C32 H32A 0.9900
C32 H32B 0.9900
C34 H34A 0.9900
C34 H34B 0.9900

loop_
_geom_hbond_atom_site_label_D
_geom_hbond_atom_site_label_H
_geom_hbond_atom_site_label_A
_geom_hbond_distance_DH
_geom_hbond_distance_HA
_geom_hbond_distance_DA
_geom_hbond_angle_DHA
N1 H1 O7 0.83(3) 2.12(3) 2.925(3) 164(3)
N2 H2 O3B 0.86(3) 2.01(4) 2.835(12) 159(3)
N2 H2 O4A 0.86(3) 2.28(3) 3.104(3) 159(3)

loop_
_geom_torsion_atom_site_label_1
_geom_torsion_atom_site_label_2
_geom_torsion_atom_site_label_3
_geom_torsion_atom_site_label_4
_geom_torsion
C2 N1 C1 O1 -0.4(4)
C2 N1 C1 O2 178.9(2)
C8 O2 C1 O1 -22.2(3)
C8 O2 C1 N1 158.47(19)
C1 N1 C2 C7 -10.5(4)
C1 N1 C2 C3 170.1(2)
C7 C2 C3 C4 -1.8(4)
N1 C2 C3 C4 177.7(2)
C2 C3 C4 C5 0.7(4)
C3 C4 C5 C6 1.1(4)
C4 C5 C6 C7 -2.0(4)
C5 C6 C7 C2 1.0(4)
C3 C2 C7 C6 0.9(4)
N1 C2 C7 C6 -178.5(2)
C1 O2 C8 C13 137.8(2)
C1 O2 C8 C9 -48.7(3)
C13 C8 C9 C10 0.8(4)
O2 C8 C9 C10 -172.4(2)
C8 C9 C10 C11 0.1(4)
C9 C10 C11 C12 -0.8(4)
C10 C11 C12 C13 0.7(4)
C10 C11 C12 C14 176.6(2)
C9 C8 C13 C12 -0.9(4)
O2 C8 C13 C12 172.5(2)
C11 C12 C13 C8 0.2(4)
C14 C12 C13 C8 -175.8(2)
C13 C12 C14 C15 -135.8(2)
C11 C12 C14 C15 48.3(4)
C13 C12 C14 C17 108.3(3)
C11 C12 C14 C17 -67.6(3)
C16B O4B C15 C14 22.2(13)
C12 C14 C15 O4B -162.3(8)
C17 C14 C15 O4B -40.4(8)
C12 C14 C15 C16A -149.8(2)
C17 C14 C15 C16A -27.9(2)
C17 O4A C16A O3A -173.1(3)
C17 O4A C16A C15 6.5(3)
C14 C15 C16A O3A -165.2(3)
C14 C15 C16A O4A 15.2(3)
C15 O4B C16B O3B -176.7(14)
C15 O4B C16B C17 3.5(15)
C16A O4A C17 C14 -26.4(3)
C12 C14 C17 O4A 161.4(2)
C15 C14 C17 O4A 34.8(2)
C12 C14 C17 C16B 155.8(7)
C15 C14 C17 C16B 29.3(7)
O3B C16B C17 C14 156(3)
O4B C16B C17 C14 -23.9(14)
C19A N2 C18 O5 -1.0(6)
C19B N2 C18 O5 2(2)
C19A N2 C18 O6 -179.3(5)
C19B N2 C18 O6 -176(2)
C25 O6 C18 O5 21.6(4)
C25 O6 C18 N2 -160.0(2)
C18 N2 C19A C24A 14.4(8)
C18 N2 C19A C20A -167.1(3)
C24A C19A C20A C21A 0.2(5)
N2 C19A C20A C21A -178.4(6)
C21B C20B C19B C24B 2.9
C21B C20B C19B N2 -178(3)
C18 N2 C19B C24B 12(3)
C18 N2 C19B C20B -167.3(12)
C19B C20B C21B C22B -1.3
C20B C21B C22B C23B -0.6
C21B C22B C23B C24B 1.2
C22B C23B C24B C19B 0.4
C20B C19B C24B C23B -2.3
N2 C19B C24B C23B 179(4)
C19A C20A C21A C22A 0.8(5)
C20A C21A C22A C23A -1.3(5)
C21A C22A C23A C24A 0.8(5)
N2 C19A C24A C23A 177.8(8)
C20A C19A C24A C23A -0.7(5)
C22A C23A C24A C19A 0.2(5)
C18 O6 C25 C26 46.6(3)
C18 O6 C25 C30 -138.8(2)
C30 C25 C26 C27 -1.4(4)
O6 C25 C26 C27 172.9(2)
C25 C26 C27 C28 -0.2(4)
C26 C27 C28 C29 2.0(4)
C27 C28 C29 C30 -2.2(3)
C27 C28 C29 C31 178.0(2)
C26 C25 C30 C29 1.3(4)
O6 C25 C30 C29 -173.3(2)
C28 C29 C30 C25 0.6(3)
C31 C29 C30 C25 -179.6(2)
C30 C29 C31 C32 -112.0(2)
C28 C29 C31 C32 67.8(3)
C30 C29 C31 C34 131.0(2)
C28 C29 C31 C34 -49.1(3)
C29 C31 C32 C33 -156.14(18)
C34 C31 C32 C33 -31.3(2)
C34 O8 C33 O7 177.3(2)
C34 O8 C33 C32 -1.6(2)
C31 C32 C33 O7 -156.9(2)
C31 C32 C33 O8 21.9(2)
C33 O8 C34 C31 -19.5(2)
C29 C31 C34 O8 156.6(2)
C32 C31 C34 O8 31.3(2)
